data_9010026
loop_
_publ_author_name
'Konnert, J. A.'
'Evans, H. T.'

_publ_section_title
;Crystal structure and crystal chemistry of melanovanadite, a natural vanadium
 bronze Locality: Minas Ragra, Cerro de Pasco, Peru
;
_journal_name_full 'American Mineralogist'
_journal_page_first 637
_journal_page_last 644
_journal_volume 72
_journal_year 1987
_chemical_compound_source 'Minas Ragra, Cerro de Pasco, Peru'
_chemical_formula_sum 'Ca1.02 H10 O15 V4'
_chemical_name_mineral Melanovanadite
_space_group_IT_number 2
_symmetry_space_group_name_Hall '-P 1'
_symmetry_space_group_name_H-M 'P -1'
_cell_angle_alpha 110.18
_cell_angle_beta 101.62
_cell_angle_gamma 82.86
_cell_formula_units_Z 2
_cell_length_a 6.360
_cell_length_b 18.090
_cell_length_c 6.276
_cell_volume 662.672
_database_code_amcsd 0001095
_exptl_crystal_density_diffrn 2.479
_cod_original_formula_sum 'Ca1.02 V4 O15 H10'
_cod_database_code 9010026

loop_
_space_group_symop_operation_xyz
x,y,z
-x,-y,-z

loop_
_atom_site_aniso_label
_atom_site_aniso_U_11
_atom_site_aniso_U_22
_atom_site_aniso_U_33
_atom_site_aniso_U_12
_atom_site_aniso_U_13
_atom_site_aniso_U_23
Ca1 0.02100 0.01500 0.01600 -0.00100 0.00600 0.00300
V1A 0.01100 0.02000 0.00600 0.00000 0.00600 0.00600
V2A 0.00600 0.01100 0.00700 -0.00100 0.00100 0.00200
O1A 0.02200 0.03100 0.00700 0.00700 0.01200 0.00600
O2A 0.02600 0.01900 0.04000 -0.00400 0.00400 0.01700
O3A 0.03100 0.00500 0.02600 0.00200 0.00400 0.01100
O4A 0.01500 0.01600 0.01800 -0.00500 -0.00400 -0.00400
O5A 0.01000 0.02600 0.00500 0.00300 0.00400 0.00200
V1B 0.01000 0.01100 0.00600 0.00000 0.00100 0.00400
V2B 0.01600 0.02100 0.00300 0.00700 0.00600 0.00200
O1B 0.00800 0.02500 0.00800 -0.00100 -0.00200 0.00700
O2B 0.02300 0.03200 0.00600 0.00600 0.01000 -0.00500
O3B 0.03200 0.04100 0.02300 -0.01300 0.00200 0.00900
O4B 0.02100 0.02400 0.00500 0.01000 0.01000 0.00600
O5B 0.01100 0.02900 0.00800 -0.00600 0.00100 0.00900
Wat6 0.04500 0.02100 0.04700 0.00400 0.00800 0.01500
Wat7 0.05400 0.03400 0.01600 0.01200 0.01800 0.00600
Wat8 0.03200 0.03500 0.06500 -0.00600 0.02600 -0.01700
Wat9 0.05700 0.01700 0.06200 -0.00500 0.03000 0.01100
Wat10 0.05900 0.04600 0.02600 0.00200 -0.00200 -0.00600

loop_
_atom_site_label
_atom_site_fract_x
_atom_site_fract_y
_atom_site_fract_z
_atom_site_occupancy
_atom_site_U_iso_or_equiv
_atom_site_type_symbol
_atom_site_attached_hydrogens
Ca1 0.22200 0.24230 0.31660 0.90000 0.13100 Ca 0
Ca2 0.22620 0.74090 0.32350 0.12000 0.13100 Ca 0
V1A 0.67070 0.04680 0.69850 1.00000 0.11000 V 0
V2A 0.21740 0.02050 0.85580 1.00000 0.09000 V 0
O1A 0.03880 0.00020 0.28110 1.00000 0.15000 O 0
O2A 0.21760 0.10970 0.04440 1.00000 0.17000 O 0
O3A 0.67610 0.13920 0.72180 1.00000 0.14000 O 0
O4A 0.68510 0.04860 0.01170 1.00000 0.13000 O 0
O5A 0.37420 0.01490 0.63530 1.00000 0.12000 O 0
V1B 0.67260 0.54530 0.69570 1.00000 0.09500 V 0
V2B 0.21850 0.52110 0.85710 1.00000 0.11400 V 0
O1B 0.03870 0.50310 0.28580 1.00000 0.12000 O 0
O2B 0.20500 0.60900 0.04530 1.00000 0.14000 O 0
O3B 0.68560 0.63320 0.70670 1.00000 0.18000 O 0
O4B 0.68170 0.54900 0.01110 1.00000 0.13000 O 0
O5B 0.37130 0.51860 0.63620 1.00000 0.12000 O 0
Wat6 0.02050 0.75080 0.01090 1.00000 0.19000 O 2
Wat7 0.08330 0.16740 0.49620 1.00000 0.19000 O 2
Wat8 0.58520 0.20890 0.25610 1.00000 0.21000 O 2
Wat9 0.07590 0.67090 0.51710 1.00000 0.21000 O 2
Wat10 0.59800 0.71110 0.29080 1.00000 0.21000 O 2

loop_
_cod_changelog_entry_id
_cod_changelog_entry_author
_cod_changelog_entry_date
_cod_changelog_entry_text
1
;cod-tools version 3.8.0
Id: cif_guess_AMCSD_atom_types 9574 2023-05-10 09:00:05Z saulius
;
2023-05-10T18:52:20+03:00
;Derived atom types and hydrogen counts
from atom names that follow the AMCSD naming convention
(Wat == water, O-H == hydroxyl).
;

loop_
_cod_related_entry_id
_cod_related_entry_database
_cod_related_entry_code
1 AMCSD 0001095
